data_2229704
loop_
_publ_author_name
'Li, Yin'
'Zhang, Jian-Xiu'
'Fu, Pei-Zhen'
'Wu, Yi-Cheng'

_publ_section_title
;
 4-{2-[4-(Dimethylamino)phenyl]ethenyl}-1-methylpyridinium
 2,4,6-trimethylbenzenesulfonate monohydrate
;
_journal_coeditor_code IM2263
_journal_issue 4
_journal_name_full 'Acta Crystallographica Section E'
_journal_page_first o823
_journal_paper_doi 10.1107/S1600536811007690
_journal_volume 67
_journal_year 2011
_chemical_formula_iupac 'C16 H19 N2 +, C9 H11 O3 S -, H2 O'
_chemical_formula_moiety 'C16 H19 N2 +, C9 H11 O3 S -, H2 O'
_chemical_formula_sum 'C25 H32 N2 O4 S'
_chemical_formula_weight 456.59
_chemical_name_systematic
;
4-{2-[4-(Dimethylamino)phenyl]ethenyl}-1-methylpyridinium
2,4,6-trimethylbenzenesulfonate monohydrate
;
_space_group_IT_number 2
_symmetry_cell_setting triclinic
_symmetry_space_group_name_Hall '-P 1'
_symmetry_space_group_name_H-M 'P -1'
_atom_sites_solution_hydrogens geom
_atom_sites_solution_primary direct
_atom_sites_solution_secondary difmap
_audit_creation_method SHELXL-97
_cell_angle_alpha 87.806(7)
_cell_angle_beta 75.805(6)
_cell_angle_gamma 83.239(5)
_cell_formula_units_Z 2
_cell_length_a 8.1993(17)
_cell_length_b 9.669(2)
_cell_length_c 15.247(3)
_cell_measurement_reflns_used 3579
_cell_measurement_temperature 103(2)
_cell_measurement_theta_max 27.51
_cell_measurement_theta_min 3.15
_cell_volume 1163.7(4)
_computing_cell_refinement 'CrystalClear (Rigaku, 2008)'
_computing_data_collection 'CrystalClear (Rigaku, 2008)'
_computing_data_reduction 'CrystalClear (Rigaku, 2008)'
_computing_molecular_graphics 'ATOMS (Dowty, 1998)'
_computing_publication_material 'SHELXL97 (Sheldrick, 2008)'
_computing_structure_refinement 'SHELXL97 (Sheldrick, 2008)'
_computing_structure_solution 'SHELXS97 (Sheldrick, 2008)'
_diffrn_ambient_temperature 103(2)
_diffrn_detector_area_resol_mean 28.5714
_diffrn_measured_fraction_theta_full 0.980
_diffrn_measured_fraction_theta_max 0.980
_diffrn_measurement_device_type 'Rigaku AFC10/Saturn724+'
_diffrn_measurement_method '\f and \w'
_diffrn_radiation_monochromator graphite
_diffrn_radiation_source 'Rotating Anode'
_diffrn_radiation_type MoK\a
_diffrn_radiation_wavelength 0.71073
_diffrn_reflns_av_R_equivalents 0.0222
_diffrn_reflns_av_sigmaI/netI 0.0342
_diffrn_reflns_limit_h_max 10
_diffrn_reflns_limit_h_min -10
_diffrn_reflns_limit_k_max 12
_diffrn_reflns_limit_k_min -11
_diffrn_reflns_limit_l_max 19
_diffrn_reflns_limit_l_min -19
_diffrn_reflns_number 11232
_diffrn_reflns_theta_full 27.48
_diffrn_reflns_theta_max 27.48
_diffrn_reflns_theta_min 3.15
_diffrn_standards_decay_% 0
_diffrn_standards_interval_count 0
_diffrn_standards_interval_time 0
_diffrn_standards_number 0
_exptl_absorpt_coefficient_mu 0.173
_exptl_absorpt_correction_T_max 0.9662
_exptl_absorpt_correction_T_min 0.9183
_exptl_absorpt_correction_type multi-scan
_exptl_absorpt_process_details '(ABSCOR; Higashi, 1995)'
_exptl_crystal_colour Red
_exptl_crystal_density_diffrn 1.303
_exptl_crystal_density_method 'not measured'
_exptl_crystal_description Chunk
_exptl_crystal_F_000 488
_exptl_crystal_size_max 0.50
_exptl_crystal_size_mid 0.40
_exptl_crystal_size_min 0.20
_refine_diff_density_max 0.696
_refine_diff_density_min -0.353
_refine_ls_extinction_method none
_refine_ls_goodness_of_fit_ref 1.002
_refine_ls_hydrogen_treatment mixed
_refine_ls_matrix_type full
_refine_ls_number_parameters 303
_refine_ls_number_reflns 5240
_refine_ls_number_restraints 0
_refine_ls_restrained_S_all 1.002
_refine_ls_R_factor_all 0.0531
_refine_ls_R_factor_gt 0.0416
_refine_ls_shift/su_max 0.001
_refine_ls_shift/su_mean 0.000
_refine_ls_structure_factor_coef Fsqd
_refine_ls_weighting_details 'calc w=1/[\s^2^(Fo^2^)+(0.0536P)^2^+0.5600P] where P=(Fo^2^+2Fc^2^)/3'
_refine_ls_weighting_scheme calc
_refine_ls_wR_factor_gt 0.1026
_refine_ls_wR_factor_ref 0.1079
_reflns_number_gt 4259
_reflns_number_total 5240
_reflns_threshold_expression I>2sigma(I)
_cod_data_source_file im2263.cif
_cod_data_source_block I
_cod_database_code 2229704
_cod_database_fobs_code 2229704

loop_
_symmetry_equiv_pos_as_xyz
'x, y, z'
'-x, -y, -z'

loop_
_atom_site_type_symbol
_atom_site_label
_atom_site_fract_x
_atom_site_fract_y
_atom_site_fract_z
_atom_site_U_iso_or_equiv
_atom_site_adp_type
_atom_site_calc_flag
_atom_site_refinement_flags
_atom_site_occupancy
_atom_site_disorder_assembly
_atom_site_disorder_group
S S1 0.36608(5) 0.78675(4) 0.16984(2) 0.01575(11) Uani d . 1 . .
O O1 0.51685(14) 0.75321(13) 0.20319(8) 0.0232(3) Uani d . 1 . .
O O2 0.36736(15) 0.92045(12) 0.12167(8) 0.0231(3) Uani d . 1 . .
O O3 0.33464(15) 0.67560(12) 0.11702(8) 0.0235(3) Uani d . 1 . .
N N1 1.13709(16) 0.36393(14) 0.06835(9) 0.0163(3) Uani d . 1 . .
N N2 -0.18615(17) 0.31865(14) 0.36790(9) 0.0199(3) Uani d . 1 . .
C C1 1.0477(2) 0.25780(17) 0.06110(11) 0.0194(3) Uani d . 1 . .
H H1 1.1037 0.1764 0.0292 0.023 Uiso calc R 1 . .
C C2 0.8769(2) 0.26638(18) 0.09932(11) 0.0215(3) Uani d . 1 . .
H H2 0.8158 0.1908 0.0940 0.026 Uiso calc R 1 . .
C C3 0.7916(2) 0.38704(18) 0.14644(11) 0.0204(3) Uani d . 1 . .
C C4 0.8883(2) 0.49457(18) 0.15010(11) 0.0221(3) Uani d . 1 . .
H H4 0.8351 0.5788 0.1794 0.027 Uiso calc R 1 . .
C C5 1.0588(2) 0.48092(17) 0.11214(11) 0.0197(3) Uani d . 1 . .
H H5 1.1228 0.5549 0.1167 0.024 Uiso calc R 1 . .
C C6 1.3204(2) 0.35286(19) 0.02549(11) 0.0226(4) Uani d . 1 . .
H H6A 1.3378 0.3588 -0.0404 0.027 Uiso calc R 1 . .
H H6B 1.3750 0.2634 0.0421 0.027 Uiso calc R 1 . .
H H6C 1.3701 0.4290 0.0463 0.027 Uiso calc R 1 . .
C C7 0.6116(2) 0.40354(18) 0.19219(11) 0.0222(3) Uani d . 1 . .
H H7 0.5612 0.4933 0.2138 0.027 Uiso calc R 1 . .
C C8 0.5143(2) 0.29984(17) 0.20536(11) 0.0209(3) Uani d . 1 . .
H H8 0.5658 0.2119 0.1810 0.025 Uiso calc R 1 . .
C C9 0.3364(2) 0.30837(18) 0.25350(11) 0.0204(3) Uani d . 1 . .
C C10 0.2517(2) 0.19128(18) 0.25496(11) 0.0213(3) Uani d . 1 . .
H H10 0.3134 0.1078 0.2282 0.026 Uiso calc R 1 . .
C C11 0.0816(2) 0.19291(17) 0.29396(10) 0.0189(3) Uani d . 1 . .
H H11 0.0281 0.1110 0.2939 0.023 Uiso calc R 1 . .
C C12 -0.01440(19) 0.31519(16) 0.33420(10) 0.0163(3) Uani d . 1 . .
C C13 0.0716(2) 0.43197(16) 0.33729(11) 0.0202(3) Uani d . 1 . .
H H13 0.0117 0.5140 0.3670 0.024 Uiso calc R 1 . .
C C14 0.2427(2) 0.42795(17) 0.29738(11) 0.0213(3) Uani d . 1 . .
H H14 0.2983 0.5081 0.2997 0.026 Uiso calc R 1 . .
C C15 -0.2692(2) 0.19605(18) 0.36304(11) 0.0221(3) Uani d . 1 . .
H H15A -0.2441 0.1659 0.3000 0.027 Uiso calc R 1 . .
H H15B -0.3918 0.2181 0.3858 0.027 Uiso calc R 1 . .
H H15C -0.2279 0.1212 0.4000 0.027 Uiso calc R 1 . .
C C16 -0.2850(2) 0.44394(19) 0.40913(13) 0.0295(4) Uani d . 1 . .
H H16A -0.2528 0.4623 0.4650 0.035 Uiso calc R 1 . .
H H16B -0.4056 0.4316 0.4231 0.035 Uiso calc R 1 . .
H H16C -0.2634 0.5227 0.3671 0.035 Uiso calc R 1 . .
C C17 0.02360(19) 0.82889(15) 0.24753(10) 0.0154(3) Uani d . 1 . .
C C18 -0.1177(2) 0.83123(16) 0.32025(11) 0.0174(3) Uani d . 1 . .
H H18 -0.2270 0.8412 0.3084 0.021 Uiso calc R 1 . .
C C19 -0.1047(2) 0.81959(16) 0.40931(11) 0.0183(3) Uani d . 1 . .
C C20 0.0562(2) 0.80729(17) 0.42491(11) 0.0199(3) Uani d . 1 . .
H H20 0.0670 0.8027 0.4856 0.024 Uiso calc R 1 . .
C C21 0.2030(2) 0.80140(16) 0.35469(10) 0.0178(3) Uani d . 1 . .
C C22 0.18631(19) 0.80801(15) 0.26519(10) 0.0143(3) Uani d . 1 . .
C C23 -0.0066(2) 0.85704(17) 0.15439(11) 0.0211(3) Uani d . 1 . .
H H23A -0.1263 0.8522 0.1567 0.025 Uiso calc R 1 . .
H H23B 0.0635 0.7872 0.1122 0.025 Uiso calc R 1 . .
H H23C 0.0233 0.9500 0.1338 0.025 Uiso calc R 1 . .
C C24 -0.2586(2) 0.8222(2) 0.48747(11) 0.0261(4) Uani d . 1 . .
H H24A -0.3611 0.8382 0.4646 0.031 Uiso calc R 1 . .
H H24B -0.2578 0.8972 0.5287 0.031 Uiso calc R 1 . .
H H24C -0.2570 0.7327 0.5199 0.031 Uiso calc R 1 . .
C C25 0.3698(2) 0.7919(2) 0.38181(12) 0.0287(4) Uani d . 1 . .
H H25A 0.3481 0.8006 0.4476 0.034 Uiso calc R 1 . .
H H25B 0.4343 0.8671 0.3521 0.034 Uiso calc R 1 . .
H H25C 0.4350 0.7017 0.3632 0.034 Uiso calc R 1 . .
O O4 0.69606(17) 1.00845(14) 0.04707(10) 0.0259(3) Uani d . 1 . .
H H4A 0.611(3) 0.977(3) 0.0748(18) 0.053(8) Uiso d . 1 . .
H H4B 0.675(3) 1.039(3) -0.0023(18) 0.050(7) Uiso d . 1 . .

loop_
_atom_site_aniso_label
_atom_site_aniso_U_11
_atom_site_aniso_U_22
_atom_site_aniso_U_33
_atom_site_aniso_U_12
_atom_site_aniso_U_13
_atom_site_aniso_U_23
S1 0.01557(19) 0.01519(19) 0.01466(18) -0.00387(14) 0.00108(14) -0.00183(13)
O1 0.0144(5) 0.0307(7) 0.0228(6) -0.0005(5) -0.0015(5) -0.0032(5)
O2 0.0271(6) 0.0198(6) 0.0196(6) -0.0058(5) 0.0006(5) 0.0033(4)
O3 0.0215(6) 0.0238(6) 0.0230(6) -0.0079(5) 0.0028(5) -0.0095(5)
N1 0.0142(6) 0.0215(7) 0.0136(6) -0.0040(5) -0.0028(5) 0.0006(5)
N2 0.0143(6) 0.0190(7) 0.0240(7) -0.0016(5) 0.0001(5) -0.0006(5)
C1 0.0218(8) 0.0198(8) 0.0186(8) -0.0046(6) -0.0077(6) 0.0004(6)
C2 0.0218(8) 0.0247(8) 0.0217(8) -0.0100(7) -0.0098(7) 0.0048(6)
C3 0.0183(8) 0.0276(9) 0.0160(7) -0.0042(7) -0.0058(6) 0.0073(6)
C4 0.0212(8) 0.0242(8) 0.0198(8) -0.0014(7) -0.0031(6) 0.0000(6)
C5 0.0205(8) 0.0207(8) 0.0179(8) -0.0056(6) -0.0033(6) -0.0005(6)
C6 0.0136(7) 0.0326(9) 0.0202(8) -0.0046(7) -0.0002(6) -0.0015(7)
C7 0.0229(8) 0.0219(8) 0.0219(8) -0.0007(7) -0.0064(7) 0.0010(6)
C8 0.0200(8) 0.0229(8) 0.0202(8) -0.0011(6) -0.0061(6) 0.0006(6)
C9 0.0163(8) 0.0277(9) 0.0164(7) 0.0005(6) -0.0041(6) 0.0034(6)
C10 0.0198(8) 0.0236(8) 0.0190(8) 0.0026(6) -0.0042(6) -0.0025(6)
C11 0.0203(8) 0.0175(8) 0.0186(8) -0.0010(6) -0.0045(6) -0.0016(6)
C12 0.0159(7) 0.0176(7) 0.0146(7) -0.0010(6) -0.0029(6) 0.0021(6)
C13 0.0190(8) 0.0157(7) 0.0248(8) 0.0005(6) -0.0046(6) 0.0002(6)
C14 0.0213(8) 0.0187(8) 0.0255(8) -0.0057(6) -0.0078(7) 0.0048(6)
C15 0.0199(8) 0.0244(8) 0.0222(8) -0.0057(7) -0.0046(6) 0.0039(6)
C16 0.0182(8) 0.0279(9) 0.0363(10) 0.0028(7) 0.0034(7) -0.0055(8)
C17 0.0176(7) 0.0116(7) 0.0167(7) -0.0005(6) -0.0043(6) 0.0004(5)
C18 0.0151(7) 0.0165(7) 0.0204(8) -0.0010(6) -0.0042(6) -0.0005(6)
C19 0.0170(8) 0.0173(8) 0.0181(7) -0.0018(6) 0.0001(6) 0.0007(6)
C20 0.0197(8) 0.0262(8) 0.0132(7) -0.0023(7) -0.0027(6) 0.0006(6)
C21 0.0159(7) 0.0196(8) 0.0179(7) -0.0021(6) -0.0040(6) -0.0004(6)
C22 0.0146(7) 0.0115(7) 0.0151(7) -0.0020(5) 0.0005(6) -0.0014(5)
C23 0.0228(8) 0.0232(8) 0.0180(8) -0.0004(7) -0.0074(6) 0.0015(6)
C24 0.0193(8) 0.0344(10) 0.0201(8) -0.0005(7) 0.0025(7) 0.0008(7)
C25 0.0191(8) 0.0506(12) 0.0169(8) -0.0021(8) -0.0058(7) -0.0031(8)
O4 0.0243(7) 0.0278(7) 0.0286(7) -0.0110(5) -0.0098(6) 0.0085(5)

loop_
_atom_type_symbol
_atom_type_description
_atom_type_scat_dispersion_real
_atom_type_scat_dispersion_imag
_atom_type_scat_source
C C 0.0033 0.0016 'International Tables Vol C Tables 4.2.6.8 and 6.1.1.4'
H H 0.0000 0.0000 'International Tables Vol C Tables 4.2.6.8 and 6.1.1.4'
N N 0.0061 0.0033 'International Tables Vol C Tables 4.2.6.8 and 6.1.1.4'
O O 0.0106 0.0060 'International Tables Vol C Tables 4.2.6.8 and 6.1.1.4'
S S 0.1246 0.1234 'International Tables Vol C Tables 4.2.6.8 and 6.1.1.4'

loop_
_geom_angle_atom_site_label_1
_geom_angle_atom_site_label_2
_geom_angle_atom_site_label_3
_geom_angle_site_symmetry_1
_geom_angle_site_symmetry_3
_geom_angle
_geom_angle_publ_flag
O1 S1 O3 . . 112.80(7) ?
O1 S1 O2 . . 111.61(7) ?
O3 S1 O2 . . 112.36(7) ?
O1 S1 C22 . . 108.39(7) ?
O3 S1 C22 . . 105.54(7) ?
O2 S1 C22 . . 105.59(7) ?
C5 N1 C1 . . 120.26(14) ?
C5 N1 C6 . . 120.03(13) ?
C1 N1 C6 . . 119.69(13) ?
C12 N2 C15 . . 119.93(13) ?
C12 N2 C16 . . 120.42(14) ?
C15 N2 C16 . . 119.65(14) ?
N1 C1 C2 . . 120.76(15) ?
N1 C1 H1 . . 119.6 ?
C2 C1 H1 . . 119.6 ?
C1 C2 C3 . . 120.28(15) ?
C1 C2 H2 . . 119.9 ?
C3 C2 H2 . . 119.9 ?
C4 C3 C2 . . 116.78(15) ?
C4 C3 C7 . . 119.04(15) ?
C2 C3 C7 . . 124.16(15) ?
C5 C4 C3 . . 121.03(16) ?
C5 C4 H4 . . 119.5 ?
C3 C4 H4 . . 119.5 ?
N1 C5 C4 . . 120.85(15) ?
N1 C5 H5 . . 119.6 ?
C4 C5 H5 . . 119.6 ?
N1 C6 H6A . . 109.5 ?
N1 C6 H6B . . 109.5 ?
H6A C6 H6B . . 109.5 ?
N1 C6 H6C . . 109.5 ?
H6A C6 H6C . . 109.5 ?
H6B C6 H6C . . 109.5 ?
C8 C7 C3 . . 123.74(16) ?
C8 C7 H7 . . 118.1 ?
C3 C7 H7 . . 118.1 ?
C7 C8 C9 . . 126.30(16) ?
C7 C8 H8 . . 116.9 ?
C9 C8 H8 . . 116.8 ?
C10 C9 C14 . . 117.34(15) ?
C10 C9 C8 . . 118.18(15) ?
C14 C9 C8 . . 124.46(16) ?
C11 C10 C9 . . 121.99(15) ?
C11 C10 H10 . . 119.0 ?
C9 C10 H10 . . 119.0 ?
C10 C11 C12 . . 120.65(15) ?
C10 C11 H11 . . 119.7 ?
C12 C11 H11 . . 119.7 ?
N2 C12 C13 . . 121.89(14) ?
N2 C12 C11 . . 120.30(14) ?
C13 C12 C11 . . 117.81(14) ?
C14 C13 C12 . . 120.40(15) ?
C14 C13 H13 . . 119.8 ?
C12 C13 H13 . . 119.8 ?
C13 C14 C9 . . 121.66(15) ?
C13 C14 H14 . . 119.2 ?
C9 C14 H14 . . 119.2 ?
N2 C15 H15A . . 109.5 ?
N2 C15 H15B . . 109.5 ?
H15A C15 H15B . . 109.5 ?
N2 C15 H15C . . 109.5 ?
H15A C15 H15C . . 109.5 ?
H15B C15 H15C . . 109.5 ?
N2 C16 H16A . . 109.5 ?
N2 C16 H16B . . 109.5 ?
H16A C16 H16B . . 109.5 ?
N2 C16 H16C . . 109.5 ?
H16A C16 H16C . . 109.5 ?
H16B C16 H16C . . 109.5 ?
C18 C17 C22 . . 118.60(14) ?
C18 C17 C23 . . 117.57(14) ?
C22 C17 C23 . . 123.74(14) ?
C19 C18 C17 . . 122.41(15) ?
C19 C18 H18 . . 118.8 ?
C17 C18 H18 . . 118.8 ?
C18 C19 C20 . . 117.74(14) ?
C18 C19 C24 . . 121.92(15) ?
C20 C19 C24 . . 120.33(15) ?
C19 C20 C21 . . 122.50(15) ?
C19 C20 H20 . . 118.7 ?
C21 C20 H20 . . 118.7 ?
C20 C21 C22 . . 118.52(14) ?
C20 C21 C25 . . 116.73(14) ?
C22 C21 C25 . . 124.74(14) ?
C21 C22 C17 . . 120.04(14) ?
C21 C22 S1 . . 122.28(12) ?
C17 C22 S1 . . 117.66(11) ?
C17 C23 H23A . . 109.5 ?
C17 C23 H23B . . 109.5 ?
H23A C23 H23B . . 109.5 ?
C17 C23 H23C . . 109.5 ?
H23A C23 H23C . . 109.5 ?
H23B C23 H23C . . 109.5 ?
C19 C24 H24A . . 109.5 ?
C19 C24 H24B . . 109.5 ?
H24A C24 H24B . . 109.5 ?
C19 C24 H24C . . 109.5 ?
H24A C24 H24C . . 109.5 ?
H24B C24 H24C . . 109.5 ?
C21 C25 H25A . . 109.5 ?
C21 C25 H25B . . 109.5 ?
H25A C25 H25B . . 109.5 ?
C21 C25 H25C . . 109.5 ?
H25A C25 H25C . . 109.5 ?
H25B C25 H25C . . 109.5 ?
H4A O4 H4B . . 105(2) ?

loop_
_geom_bond_atom_site_label_1
_geom_bond_atom_site_label_2
_geom_bond_site_symmetry_2
_geom_bond_distance
_geom_bond_publ_flag
S1 O1 . 1.4468(12) ?
S1 O3 . 1.4503(11) ?
S1 O2 . 1.4619(12) ?
S1 C22 . 1.7969(15) ?
N1 C5 . 1.347(2) ?
N1 C1 . 1.352(2) ?
N1 C6 . 1.478(2) ?
N2 C12 . 1.372(2) ?
N2 C15 . 1.448(2) ?
N2 C16 . 1.448(2) ?
C1 C2 . 1.372(2) ?
C1 H1 . 0.9500 ?
C2 C3 . 1.411(2) ?
C2 H2 . 0.9500 ?
C3 C4 . 1.390(2) ?
C3 C7 . 1.463(2) ?
C4 C5 . 1.369(2) ?
C4 H4 . 0.9500 ?
C5 H5 . 0.9500 ?
C6 H6A . 0.9800 ?
C6 H6B . 0.9800 ?
C6 H6C . 0.9800 ?
C7 C8 . 1.333(2) ?
C7 H7 . 0.9500 ?
C8 C9 . 1.457(2) ?
C8 H8 . 0.9500 ?
C9 C10 . 1.393(2) ?
C9 C14 . 1.405(2) ?
C10 C11 . 1.374(2) ?
C10 H10 . 0.9500 ?
C11 C12 . 1.412(2) ?
C11 H11 . 0.9500 ?
C12 C13 . 1.408(2) ?
C13 C14 . 1.382(2) ?
C13 H13 . 0.9500 ?
C14 H14 . 0.9500 ?
C15 H15A . 0.9800 ?
C15 H15B . 0.9800 ?
C15 H15C . 0.9800 ?
C16 H16A . 0.9800 ?
C16 H16B . 0.9800 ?
C16 H16C . 0.9800 ?
C17 C18 . 1.392(2) ?
C17 C22 . 1.415(2) ?
C17 C23 . 1.510(2) ?
C18 C19 . 1.387(2) ?
C18 H18 . 0.9500 ?
C19 C20 . 1.388(2) ?
C19 C24 . 1.507(2) ?
C20 C21 . 1.398(2) ?
C20 H20 . 0.9500 ?
C21 C22 . 1.403(2) ?
C21 C25 . 1.515(2) ?
C23 H23A . 0.9800 ?
C23 H23B . 0.9800 ?
C23 H23C . 0.9800 ?
C24 H24A . 0.9800 ?
C24 H24B . 0.9800 ?
C24 H24C . 0.9800 ?
C25 H25A . 0.9800 ?
C25 H25B . 0.9800 ?
C25 H25C . 0.9800 ?
O4 H4A . 0.81(3) ?
O4 H4B . 0.85(3) ?

loop_
_geom_torsion_atom_site_label_1
_geom_torsion_atom_site_label_2
_geom_torsion_atom_site_label_3
_geom_torsion_atom_site_label_4
_geom_torsion_site_symmetry_1
_geom_torsion_site_symmetry_2
_geom_torsion_site_symmetry_3
_geom_torsion_site_symmetry_4
_geom_torsion
_geom_torsion_publ_flag
C5 N1 C1 C2 . . . . -1.1(2) ?
C6 N1 C1 C2 . . . . -179.16(14) ?
N1 C1 C2 C3 . . . . 0.4(2) ?
C1 C2 C3 C4 . . . . 1.1(2) ?
C1 C2 C3 C7 . . . . -177.60(15) ?
C2 C3 C4 C5 . . . . -2.1(2) ?
C7 C3 C4 C5 . . . . 176.71(15) ?
C1 N1 C5 C4 . . . . 0.1(2) ?
C6 N1 C5 C4 . . . . 178.19(15) ?
C3 C4 C5 N1 . . . . 1.5(3) ?
C4 C3 C7 C8 . . . . -168.78(16) ?
C2 C3 C7 C8 . . . . 9.9(3) ?
C3 C7 C8 C9 . . . . 177.35(15) ?
C7 C8 C9 C10 . . . . 175.50(16) ?
C7 C8 C9 C14 . . . . -3.2(3) ?
C14 C9 C10 C11 . . . . 2.8(2) ?
C8 C9 C10 C11 . . . . -175.95(15) ?
C9 C10 C11 C12 . . . . 0.2(2) ?
C15 N2 C12 C13 . . . . 179.87(15) ?
C16 N2 C12 C13 . . . . -0.7(2) ?
C15 N2 C12 C11 . . . . 0.6(2) ?
C16 N2 C12 C11 . . . . -179.95(15) ?
C10 C11 C12 N2 . . . . 175.85(14) ?
C10 C11 C12 C13 . . . . -3.4(2) ?
N2 C12 C13 C14 . . . . -175.66(15) ?
C11 C12 C13 C14 . . . . 3.6(2) ?
C12 C13 C14 C9 . . . . -0.6(2) ?
C10 C9 C14 C13 . . . . -2.6(2) ?
C8 C9 C14 C13 . . . . 176.07(15) ?
C22 C17 C18 C19 . . . . 2.7(2) ?
C23 C17 C18 C19 . . . . -173.92(14) ?
C17 C18 C19 C20 . . . . 1.0(2) ?
C17 C18 C19 C24 . . . . -179.96(15) ?
C18 C19 C20 C21 . . . . -2.3(2) ?
C24 C19 C20 C21 . . . . 178.59(15) ?
C19 C20 C21 C22 . . . . -0.1(2) ?
C19 C20 C21 C25 . . . . 178.41(16) ?
C20 C21 C22 C17 . . . . 3.9(2) ?
C25 C21 C22 C17 . . . . -174.51(15) ?
C20 C21 C22 S1 . . . . -174.67(12) ?
C25 C21 C22 S1 . . . . 7.0(2) ?
C18 C17 C22 C21 . . . . -5.1(2) ?
C23 C17 C22 C21 . . . . 171.28(14) ?
C18 C17 C22 S1 . . . . 173.46(11) ?
C23 C17 C22 S1 . . . . -10.1(2) ?
O1 S1 C22 C21 . . . . 4.19(15) ?
O3 S1 C22 C21 . . . . 125.28(13) ?
O2 S1 C22 C21 . . . . -115.53(13) ?
O1 S1 C22 C17 . . . . -174.38(11) ?
O3 S1 C22 C17 . . . . -53.28(13) ?
O2 S1 C22 C17 . . . . 65.90(13) ?

loop_
_cod_related_entry_id
_cod_related_entry_database
_cod_related_entry_code
1 ChemSpider 30656584
